data_1572071
loop_
_publ_author_name
'Wieprecht, Nele'
'Krummenacher, Ivo'
'W&#xfc;st, Leonie'
'Michel, Maximilian'
'Fuchs, Sonja'
'Nees, Samuel'
'H&#xe4;rterich, Marcel'
'Braunschweig, Holger'

_publ_section_title
;
 The forgotten borole: synthesis, properties and reactivity of a
 1-boraindene.
;
_journal_issue 31
_journal_name_full 'Chemical science'
_journal_page_first 12496
_journal_page_last 12501
_journal_paper_doi 10.1039/d4sc03817g
_journal_volume 15
_journal_year 2024
_chemical_formula_moiety 'C26 H19 B, 1.5(C6 H6)'
_chemical_formula_sum 'C35 H28 B'
_chemical_formula_weight 459.38
_space_group_crystal_system monoclinic
_space_group_IT_number 13
_space_group_name_Hall '-P 2yac'
_space_group_name_H-M_alt 'P 1 2/n 1'
_atom_sites_solution_hydrogens geom
_atom_sites_solution_primary dual
_atom_sites_solution_secondary difmap
_audit_creation_date 2024-03-06
_audit_creation_method 'CIF-fill 1.4t (K.Radacki, 2005-23)'
_audit_update_record
;
2024-06-05 deposited with the CCDC.	2024-07-02 downloaded from the CCDC.
;
_cell_angle_alpha 90
_cell_angle_beta 104.751(2)
_cell_angle_gamma 90
_cell_formula_units_Z 4
_cell_length_a 18.3373(4)
_cell_length_b 6.01900(10)
_cell_length_c 24.2331(4)
_cell_measurement_reflns_used 7480
_cell_measurement_temperature 100(2)
_cell_measurement_theta_max 73.5100
_cell_measurement_theta_min 2.6880
_cell_volume 2586.51(9)
_computing_cell_refinement 'CrysAlisPro 1.171.41.112a (Rigaku OD, 2021)'
_computing_data_collection 'CrysAlisPro 1.171.41.112a (Rigaku OD, 2021)'
_computing_data_reduction 'CrysAlisPro 1.171.41.112a (Rigaku OD, 2021)'
_computing_molecular_graphics 'ShelXLe (Huebschle et all, 2011)'
_computing_publication_material 'SHELXL-2018/3 (Sheldrick, 2018)'
_computing_structure_refinement 'SHELXL-2018/3 (Sheldrick, 2018)'
_computing_structure_solution 'SHELXT 2018/2 (Sheldrick, 2018)''
_diffrn_ambient_environment N~2~
_diffrn_ambient_temperature 100(2)
_diffrn_detector HPA
_diffrn_detector_area_resol_mean 10.0
_diffrn_detector_type 'HyPix Arc150'
_diffrn_measured_fraction_theta_full 0.996
_diffrn_measured_fraction_theta_max 0.979
_diffrn_measurement_details
;
 List of Runs (angles in degrees, time in seconds):
 --------------------------------------------------------------------------
  1  \w     29.00 104.00   0.50    0.16    --   72.20-132.00-130.00  150
  2  \w     84.00 109.00   0.50    0.66    --   77.10-132.00-130.00   50
  3  \w     23.00  98.00   0.50    0.16    --   65.63-132.00-130.00  150
  4  \w     27.00 102.00   0.50    0.16    --   65.63-139.00  54.00  150
  5  \w     53.00 114.00   0.50    0.66    --   77.10-139.00  54.00  122
  6  \w     26.00  95.00   0.50    0.16    --   65.63-126.00 -30.00  138
  7  \w     22.00  95.00   0.50    0.16    --   65.63-126.00  90.00  146
  8  \w     65.00  93.00   0.50    0.16    --   65.63-126.00 150.00   56
  9  \w     79.00 105.00   0.50    0.66    --   77.10-126.00 120.00   52
 10  \w     70.00 104.00   0.50    0.66    --   77.10-126.00 150.00   68
 11  \w     35.00  61.00   0.50    0.66    --   77.10-126.00 150.00   52
 12  \w     25.00  51.00   0.50    0.16    --   65.63-126.00 150.00   52
 13  \w     47.00 104.00   0.50    0.66    --   77.10-126.00   0.00  114
 14  \w     50.00  76.00   0.50    0.66    --   77.10-126.00-120.00   52
 15  \w     49.00 106.00   0.50    0.66    --   77.10-126.00-180.00  114
 16  \w     77.00 103.00   0.50    0.66    --   77.10-126.00-120.00   52
 17  \w     81.00 106.00   0.50    0.66    --   77.10-126.00 -60.00   50
 18  \w     70.00 106.00   0.50    0.66    --   77.10-126.00  60.00   72
 19  \w     76.00 102.00   0.50    0.66    --   77.10 139.00 114.00   52
 20  \w     61.00  86.00   0.50    0.16    --   52.00  64.00  52.45   50
 21  \w   -101.00 -24.00   0.50    0.16    --  -65.08 139.00 114.00  154
 22  \w   -112.00 -38.00   0.50    0.66    --  -75.66 139.00 114.00  148
 23  \w    -57.00 -32.00   0.50    0.66    --  -75.66 126.00  30.00   50
 24  \w    -99.00 -67.00   0.50    0.66    --  -75.66 126.00  30.00   64
 25  \w   -106.00 -31.00   0.50    0.16    --  -73.69 132.00 -61.00  150
 26  \w   -108.00 -33.00   0.50    0.66    --  -75.66 132.00 -61.00  150
 27  \w    -97.00 -22.00   0.50    0.16    --  -65.08 132.00 -61.00  150
 28  \w   -104.00 -45.00   0.50    0.66    --  -75.66 126.00-150.00  118
 29  \w   -102.00 -76.00   0.50    0.66    --  -77.32 117.00-105.39   52
 30  \w   -120.00 -48.00   0.50    0.66    --  -75.66 -15.00 -60.00  144
 31  \w   -100.00 -75.00   0.50    0.16    --  -64.00 -74.00-135.61   50
 32  \w    -83.00 -52.00   0.50    0.16    --  -48.00 -76.00 -68.36   62
 33  \w   -107.00 -76.00   0.50    0.16    --  -72.00 -75.00  42.94   62
 34  \w   -112.00 -85.00   0.50    0.66    --  -77.32 -78.00  80.39   54
 35  \w   -112.00 -86.00   0.50    0.16    --  -72.00 -64.00  93.21   52
 36  \w    -91.00 -64.00   0.50    0.16    --  -60.00 -76.00 135.59   54
 37  \w   -113.00 -88.00   0.50    0.16    --  -72.00 -63.00 121.18   50
 38  \w    -69.00 -44.00   0.50    0.16    --  -36.00 -69.00  59.11   50
 39  \w   -115.00 -90.00   0.50    0.66    --  -77.32 -70.00 -69.15   50
 40  \w   -112.00 -80.00   0.50    0.16    --  -68.00 -52.00 -71.20   64
 41  \w    -91.00 -60.00   0.50    0.16    --  -52.00 -65.00-119.16   62
 42  \w   -119.00 -92.00   0.50    0.66    --  -77.32 -48.00-171.32   54
 43  \w   -116.00 -87.00   0.50    0.16    --  -72.00 -41.00-168.14   58
 44  \w   -114.00 -89.00   0.50    0.16    --  -72.00 -59.00-108.49   50
 45  \w   -116.00 -91.00   0.50    0.66    --  -77.32 -40.00-149.40   50
 46  \w   -121.00 -92.00   0.50    0.66    --  -77.32 -40.00  26.96   58
 47  \w   -123.00 -98.00   0.50    0.66    --  -77.32 -43.00  77.04   50
 48  \w   -106.00 -80.00   0.50    0.16    --  -64.00 -48.00 108.82   52
 49  \w   -115.00 -90.00   0.50    0.66    --  -77.32 -42.00 130.62   50
 50  \w   -124.00 -95.00   0.50    0.66    --  -77.32 -39.00 102.59   58
 51  \w   -124.00 -92.00   0.50    0.66    --  -77.32 -25.00 -84.43   64
 52  \w   -117.00 -69.00   0.50    0.16    --  -73.69-132.00-130.00   96
 53  \w   -115.00 -65.00   0.50    0.16    --  -73.69-139.00  54.00  100
 54  \w   -115.00 -90.00   0.50    0.66    --  -75.66-139.00  54.00   50
 55  \w   -118.00 -93.00   0.50    0.66    --  -75.66-132.00-130.00   50
;
_diffrn_measurement_device 'four-circle diffractometer'
_diffrn_measurement_device_type 'Rigaku XtaLAB Synergy-R'
_diffrn_measurement_method '\w scans'
_diffrn_orient_matrix_type
;
 CrysAlisPro convention (1999,Acta A55,543-557)
;
_diffrn_orient_matrix_UB_11 0.0863520000
_diffrn_orient_matrix_UB_12 0.0259854000
_diffrn_orient_matrix_UB_13 0.0139104000
_diffrn_orient_matrix_UB_21 -0.0088974000
_diffrn_orient_matrix_UB_22 0.2545154000
_diffrn_orient_matrix_UB_23 -0.0027894000
_diffrn_orient_matrix_UB_31 0.0035930000
_diffrn_orient_matrix_UB_32 0.0052622000
_diffrn_orient_matrix_UB_33 0.0641716000
_diffrn_radiation_monochromator 'multi-layer mirror'
_diffrn_radiation_probe x-ray
_diffrn_radiation_type CuK\a
_diffrn_radiation_wavelength 1.54184
_diffrn_radiation_xray_symbol K-L~2,3~
_diffrn_reflns_av_R_equivalents 0.0659
_diffrn_reflns_av_unetI/netI 0.0481
_diffrn_reflns_Laue_measured_fraction_full 0.996
_diffrn_reflns_Laue_measured_fraction_max 0.979
_diffrn_reflns_limit_h_max 22
_diffrn_reflns_limit_h_min -22
_diffrn_reflns_limit_k_max 7
_diffrn_reflns_limit_k_min -7
_diffrn_reflns_limit_l_max 24
_diffrn_reflns_limit_l_min -28
_diffrn_reflns_number 46041
_diffrn_reflns_point_group_measured_fraction_full 0.996
_diffrn_reflns_point_group_measured_fraction_max 0.979
_diffrn_reflns_theta_full 67.684
_diffrn_reflns_theta_max 73.967
_diffrn_reflns_theta_min 2.715
_diffrn_source 'rotating-anode X-ray tube'
_diffrn_source_type 'PhotonJet-R X-ray Source'
_exptl_absorpt_coefficient_mu 0.496
_exptl_absorpt_correction_T_max 1.000
_exptl_absorpt_correction_T_min 0.858
_exptl_absorpt_correction_type gaussian
_exptl_absorpt_process_details
;
 CrysAlisPro 1.171.41.112a (Rigaku Oxford Diffraction, 2021) Numerical 
 absorption correction based on gaussian integration over a multifaceted 
 crystal model Empirical absorption correction using spherical harmonics, 
 implemented in SCALE3 ABSPACK scaling algorithm.
;
_exptl_crystal_colour 'clear light red'
_exptl_crystal_density_diffrn 1.180
_exptl_crystal_description plate
_exptl_crystal_F_000 972
_exptl_crystal_preparation
;
 For data collection the crystal was immersed in a film of perfluoropolyether 
 oil, mounted on a polyimide loop and transferred to stream of cold nitrogen 
 (Oxford Cryostream 800).
;
_exptl_crystal_size_max 0.190
_exptl_crystal_size_mid 0.150
_exptl_crystal_size_min 0.090
_refine_diff_density_max 0.288
_refine_diff_density_min -0.303
_refine_diff_density_rms 0.060
_refine_ls_extinction_method none
_refine_ls_goodness_of_fit_ref 1.042
_refine_ls_hydrogen_treatment constr
_refine_ls_matrix_type full
_refine_ls_number_parameters 281
_refine_ls_number_reflns 5149
_refine_ls_number_restraints 31
_refine_ls_restrained_S_all 1.043
_refine_ls_R_factor_all 0.1005
_refine_ls_R_factor_gt 0.0663
_refine_ls_shift/su_max 0.000
_refine_ls_shift/su_mean 0.000
_refine_ls_structure_factor_coef Fsqd
_refine_ls_weighting_details
;
 w=1/[\s^2^(Fo^2^)+(0.0976P)^2^+0.7089P] where P=(Fo^2^+2Fc^2^)/3
;
_refine_ls_weighting_scheme calc
_refine_ls_wR_factor_gt 0.1623
_refine_ls_wR_factor_ref 0.1858
_reflns_Friedel_coverage 0.000
_reflns_number_gt 3443
_reflns_number_total 5149
_reflns_threshold_expression 'I > 2\s(I)'
_cod_data_source_file d4sc03817g2.cif
_cod_data_source_block 1
_cod_depositor_comments 'Adding full bibliography for 1572071--1572079.cif.'
_cod_original_sg_symbol_H-M 'P 2/n'
_cod_database_code 1572071
_shelx_shelxl_version_number 2018/3
_shelx_space_group_comment
;
 The symmetry employed for this shelxl refinement is uniquely defined by the 
 following loop, which should always be used as a source of symmetry 
 information in preference to the above space-group names. They are only 
 intended as comments.
;
_shelx_estimated_absorpt_t_min 0.912
_shelx_estimated_absorpt_t_max 0.957

loop_
_space_group_symop_operation_xyz
'x, y, z'
'-x+1/2, y, -z+1/2'
'-x, -y, -z'
'x-1/2, -y, z-1/2'

loop_
_atom_site_label
_atom_site_type_symbol
_atom_site_fract_x
_atom_site_fract_y
_atom_site_fract_z
_atom_site_U_iso_or_equiv
_atom_site_adp_type
_atom_site_occupancy
_atom_site_site_symmetry_order
_atom_site_calc_flag
_atom_site_refinement_flags_posn
_atom_site_refinement_flags_adp
_atom_site_refinement_flags_occupancy
_atom_site_disorder_assembly
_atom_site_disorder_group
C1_1 C 0.60398(13) 0.5807(4) 0.36052(9) 0.0319(5) Uani 1 1 d . . . . .
B1_1 B 0.64274(15) 0.4189(4) 0.32661(10) 0.0323(6) Uani 1 1 d . . . . .
C2_1 C 0.65897(13) 0.7072(4) 0.39588(9) 0.0331(5) Uani 1 1 d . . . . .
C3_1 C 0.73556(13) 0.6470(4) 0.38863(9) 0.0329(5) Uani 1 1 d . . . . .
C11_1 C 0.50310(14) 0.1133(4) 0.20393(9) 0.0392(6) Uani 1 1 d . . . . .
H11_1 H 0.454628 0.137132 0.178989 0.047 Uiso 1 1 calc R U . . .
C12_1 C 0.54330(14) -0.0776(4) 0.19896(10) 0.0415(6) Uani 1 1 d . . . . .
H12_1 H 0.522271 -0.184695 0.170565 0.050 Uiso 1 1 calc R U . . .
C13_1 C 0.61413(14) -0.1128(4) 0.23534(10) 0.0396(6) Uani 1 1 d . . . . .
H13_1 H 0.641145 -0.245128 0.232465 0.047 Uiso 1 1 calc R U . . .
C14_1 C 0.64532(13) 0.0464(4) 0.27594(9) 0.0355(5) Uani 1 1 d . . . . .
H14_1 H 0.694313 0.022416 0.300071 0.043 Uiso 1 1 calc R U . . .
C15_1 C 0.52191(13) 0.6030(4) 0.35514(9) 0.0328(5) Uani 1 1 d . . . . .
C16_1 C 0.48393(13) 0.7986(4) 0.33445(9) 0.0363(5) Uani 1 1 d . . . . .
H16_1 H 0.511355 0.921026 0.325258 0.044 Uiso 1 1 calc R U . . .
C17_1 C 0.40657(14) 0.8169(5) 0.32711(10) 0.0404(6) Uani 1 1 d . . . . .
H17_1 H 0.381499 0.951244 0.312987 0.048 Uiso 1 1 calc R U . . .
C18_1 C 0.36586(14) 0.6398(5) 0.34033(10) 0.0431(6) Uani 1 1 d . . . . .
H18_1 H 0.312899 0.651977 0.335215 0.052 Uiso 1 1 calc R U . . .
C19_1 C 0.40296(14) 0.4449(5) 0.36106(10) 0.0430(6) Uani 1 1 d . . . . .
H19_1 H 0.375291 0.323650 0.370551 0.052 Uiso 1 1 calc R U . . .
C24_1 C 0.63305(17) 1.1920(5) 0.51837(10) 0.0491(7) Uani 1 1 d . . . . .
H24_1 H 0.627348 1.299630 0.545641 0.059 Uiso 1 1 calc R U . . .
C20_1 C 0.48023(14) 0.4251(4) 0.36809(10) 0.0389(6) Uani 1 1 d . . . . .
H20_1 H 0.504905 0.289715 0.381802 0.047 Uiso 1 1 calc R U . . .
C25_1 C 0.67835(16) 1.2372(5) 0.48202(10) 0.0469(6) Uani 1 1 d . . . . .
H25_1 H 0.703785 1.375751 0.484308 0.056 Uiso 1 1 calc R U . . .
C21_1 C 0.64927(13) 0.8768(4) 0.43782(9) 0.0337(5) Uani 1 1 d . . . . .
C26_1 C 0.68653(15) 1.0803(4) 0.44231(9) 0.0395(6) Uani 1 1 d . . . . .
H26_1 H 0.718090 1.111759 0.417700 0.047 Uiso 1 1 calc R U . . .
C22_1 C 0.60359(14) 0.8331(5) 0.47502(9) 0.0401(6) Uani 1 1 d . . . . .
H22_1 H 0.577679 0.695442 0.472824 0.048 Uiso 1 1 calc R U . . .
C23_1 C 0.59621(15) 0.9912(5) 0.51512(10) 0.0468(7) Uani 1 1 d . . . . .
H23_1 H 0.565533 0.960469 0.540424 0.056 Uiso 1 1 calc R U . . .
C4_1 C 0.80515(13) 0.7299(4) 0.41653(9) 0.0374(5) Uani 1 1 d . . . . .
H4_1 H 0.809400 0.840735 0.445075 0.045 Uiso 1 1 calc R U . . .
C5_1 C 0.86963(14) 0.6488(5) 0.40231(10) 0.0421(6) Uani 1 1 d . . . . .
H5_1 H 0.917775 0.707170 0.420823 0.051 Uiso 1 1 calc R U . . .
C6_1 C 0.86374(14) 0.4848(4) 0.36164(10) 0.0413(6) Uani 1 1 d . . . . .
H6_1 H 0.907804 0.430332 0.352408 0.050 Uiso 1 1 calc R U . . .
C7_1 C 0.79275(13) 0.3981(4) 0.33381(9) 0.0375(6) Uani 1 1 d . . . . .
H7_1 H 0.788895 0.285171 0.305825 0.045 Uiso 1 1 calc R U . . .
C8_1 C 0.72840(13) 0.4772(4) 0.34718(9) 0.0327(5) Uani 1 1 d . . . . .
C9_1 C 0.60655(13) 0.2418(4) 0.28237(9) 0.0326(5) Uani 1 1 d . . . . .
C10_1 C 0.53401(13) 0.2695(4) 0.24553(9) 0.0362(5) Uani 1 1 d . . . . .
H10_1 H 0.505601 0.398146 0.249248 0.043 Uiso 1 1 calc R U . . .
C1_2 C 1.00313(15) 0.1621(5) 0.46023(11) 0.0492(6) Uiso 1 1 d . . . . .
H1_2 H 1.005334 0.273281 0.432870 0.059 Uiso 1 1 calc R U . . .
C2_2 C 1.05526(15) -0.0076(5) 0.47073(11) 0.0463(6) Uiso 1 1 d . . . . .
H2_2 H 1.093386 -0.012855 0.450572 0.056 Uiso 1 1 calc R U . . .
C3_2 C 1.05250(15) -0.1705(5) 0.51040(11) 0.0481(6) Uiso 1 1 d . . . . .
H3_2 H 1.088517 -0.287292 0.517473 0.058 Uiso 1 1 calc R U . . .
C1_3 C 0.1851(2) 0.3222(6) 0.30496(10) 0.0505(11) Uiso 0.662(5) 1 d G U P A 1
H1_3 H 0.188090 0.292431 0.267114 0.061 Uiso 0.662(5) 1 calc R U P A 1
C2_3 C 0.14989(17) 0.5146(5) 0.31675(11) 0.0442(10) Uiso 0.662(5) 1 d G U P A 1
H2_3 H 0.128881 0.616289 0.286954 0.053 Uiso 0.662(5) 1 calc R U P A 1
C3_3 C 0.14545(18) 0.5582(4) 0.37213(15) 0.0484(10) Uiso 0.662(5) 1 d G U P A 1
H3_3 H 0.121412 0.689725 0.380181 0.058 Uiso 0.662(5) 1 calc R U P A 1
C4_3 C 0.17618(19) 0.4095(6) 0.41572(8) 0.0494(11) Uiso 0.662(5) 1 d G U P A 1
H4_3 H 0.173152 0.439302 0.453568 0.059 Uiso 0.662(5) 1 calc R U P A 1
C5_3 C 0.21136(17) 0.2171(6) 0.40393(14) 0.0475(10) Uiso 0.662(5) 1 d G U P A 1
H5_3 H 0.232361 0.115443 0.433729 0.057 Uiso 0.662(5) 1 calc R U P A 1
C6_3 C 0.21579(18) 0.1735(4) 0.34856(19) 0.0551(11) Uiso 0.662(5) 1 d G U P A 1
H6_3 H 0.239830 0.042004 0.340503 0.066 Uiso 0.662(5) 1 calc R U P A 1
C1_4 C 0.1696(4) 0.3829(11) 0.29778(15) 0.0455(19) Uiso 0.338(5) 1 d G U P A 2
H1_4 H 0.158453 0.406586 0.257738 0.055 Uiso 0.338(5) 1 calc R U P A 2
C2_4 C 0.1503(4) 0.5427(8) 0.3330(3) 0.051(2) Uiso 0.338(5) 1 d G U P A 2
H2_4 H 0.125887 0.675646 0.316963 0.062 Uiso 0.338(5) 1 calc R U P A 2
C3_4 C 0.1666(4) 0.5079(11) 0.3915(3) 0.064(2) Uiso 0.338(5) 1 d G U P A 2
H3_4 H 0.153395 0.617183 0.415580 0.077 Uiso 0.338(5) 1 calc R U P A 2
C4_4 C 0.2023(4) 0.3134(13) 0.41494(15) 0.0461(18) Uiso 0.338(5) 1 d G U P A 2
H4_4 H 0.213469 0.289660 0.454973 0.055 Uiso 0.338(5) 1 calc R U P A 2
C5_4 C 0.2216(3) 0.1536(8) 0.3798(3) 0.0404(18) Uiso 0.338(5) 1 d G U P A 2
H5_4 H 0.246036 0.020598 0.395749 0.048 Uiso 0.338(5) 1 calc R U P A 2
C6_4 C 0.2053(3) 0.1883(9) 0.3212(3) 0.0440(17) Uiso 0.338(5) 1 d G U P A 2
H6_4 H 0.218529 0.079057 0.297132 0.053 Uiso 0.338(5) 1 calc R U P A 2

loop_
_atom_site_aniso_label
_atom_site_aniso_U_11
_atom_site_aniso_U_22
_atom_site_aniso_U_33
_atom_site_aniso_U_23
_atom_site_aniso_U_13
_atom_site_aniso_U_12
C1_1 0.0366(12) 0.0296(12) 0.0320(10) 0.0009(9) 0.0134(9) -0.0010(10)
B1_1 0.0408(14) 0.0265(13) 0.0317(12) 0.0037(11) 0.0132(10) 0.0000(11)
C2_1 0.0413(12) 0.0296(12) 0.0317(10) 0.0017(9) 0.0154(9) 0.0004(10)
C3_1 0.0392(12) 0.0294(12) 0.0319(10) 0.0026(9) 0.0125(9) 0.0009(10)
C11_1 0.0413(13) 0.0419(15) 0.0349(11) -0.0055(11) 0.0105(10) -0.0002(11)
C12_1 0.0477(14) 0.0414(14) 0.0366(12) -0.0068(11) 0.0132(10) -0.0051(12)
C13_1 0.0492(14) 0.0332(13) 0.0382(12) -0.0034(10) 0.0147(10) -0.0006(12)
C14_1 0.0418(13) 0.0337(13) 0.0331(11) 0.0006(10) 0.0135(10) -0.0016(11)
C15_1 0.0370(12) 0.0327(13) 0.0313(10) -0.0032(9) 0.0133(9) -0.0021(10)
C16_1 0.0393(12) 0.0344(13) 0.0386(11) -0.0016(10) 0.0160(10) -0.0009(11)
C17_1 0.0410(13) 0.0417(14) 0.0404(12) -0.0060(11) 0.0141(10) 0.0043(12)
C18_1 0.0383(12) 0.0507(16) 0.0431(13) -0.0103(12) 0.0154(10) -0.0012(12)
C19_1 0.0430(13) 0.0434(15) 0.0491(13) -0.0088(12) 0.0235(11) -0.0106(12)
C24_1 0.0676(18) 0.0436(16) 0.0361(12) -0.0045(12) 0.0128(12) 0.0163(14)
C20_1 0.0421(13) 0.0361(14) 0.0425(12) -0.0027(11) 0.0181(10) -0.0020(11)
C25_1 0.0663(17) 0.0358(14) 0.0367(12) -0.0022(11) 0.0095(11) 0.0045(13)
C21_1 0.0396(12) 0.0311(13) 0.0312(10) 0.0000(9) 0.0104(9) 0.0044(10)
C26_1 0.0535(15) 0.0324(13) 0.0341(11) 0.0007(10) 0.0140(10) 0.0019(12)
C22_1 0.0433(13) 0.0435(15) 0.0346(11) -0.0027(11) 0.0121(10) 0.0031(12)
C23_1 0.0506(15) 0.0560(18) 0.0373(12) -0.0032(12) 0.0175(11) 0.0121(14)
C4_1 0.0428(13) 0.0360(13) 0.0337(11) 0.0016(10) 0.0103(9) -0.0014(11)
C5_1 0.0378(12) 0.0468(16) 0.0416(12) 0.0041(12) 0.0098(10) -0.0009(12)
C6_1 0.0384(13) 0.0474(15) 0.0419(12) 0.0089(12) 0.0173(10) 0.0054(12)
C7_1 0.0433(13) 0.0369(14) 0.0363(11) 0.0025(10) 0.0176(10) 0.0048(11)
C8_1 0.0376(12) 0.0323(13) 0.0311(10) 0.0009(9) 0.0144(9) -0.0002(10)
C9_1 0.0395(12) 0.0307(12) 0.0312(10) 0.0018(10) 0.0156(9) -0.0021(10)
C10_1 0.0420(12) 0.0364(13) 0.0331(11) -0.0013(10) 0.0152(9) 0.0006(11)

loop_
_atom_type_symbol
_atom_type_description
_atom_type_scat_dispersion_real
_atom_type_scat_dispersion_imag
_atom_type_scat_source
C C 0.0181 0.0091 'International Tables Vol C Tables 4.2.6.8 and 6.1.1.4'
H H 0.0000 0.0000 'International Tables Vol C Tables 4.2.6.8 and 6.1.1.4'
B B 0.0090 0.0039 'International Tables Vol C Tables 4.2.6.8 and 6.1.1.4'

loop_
_exptl_crystal_face_index_h
_exptl_crystal_face_index_k
_exptl_crystal_face_index_l
_exptl_crystal_face_perp_dist
0 -1 -2 0.0812
0 1 2 0.0788
1 2 -2 0.0741
-1 1 2 0.0783
-1 1 0 0.0807
1 -1 0 0.0936
1 -1 -2 0.0824
0 0 1 0.0612
0 0 -1 0.0338
1 0 0 0.0762
-2 0 1 0.0537
-1 0 -1 0.0206
1 0 1 0.0656
-2 -1 2 0.0703
2 1 -2 0.0753

loop_
_geom_angle_atom_site_label_1
_geom_angle_atom_site_label_2
_geom_angle_atom_site_label_3
_geom_angle
_geom_angle_site_symmetry_1
_geom_angle_site_symmetry_3
_geom_angle_publ_flag
C2_1 C1_1 C15_1 124.9(2) . . ?
C2_1 C1_1 B1_1 108.3(2) . . ?
C15_1 C1_1 B1_1 126.8(2) . . ?
C9_1 B1_1 C1_1 128.9(2) . . ?
C9_1 B1_1 C8_1 126.8(2) . . ?
C1_1 B1_1 C8_1 104.36(19) . . ?
C1_1 C2_1 C21_1 127.7(2) . . ?
C1_1 C2_1 C3_1 110.65(19) . . ?
C21_1 C2_1 C3_1 121.6(2) . . ?
C4_1 C3_1 C8_1 121.1(2) . . ?
C4_1 C3_1 C2_1 129.2(2) . . ?
C8_1 C3_1 C2_1 109.6(2) . . ?
C12_1 C11_1 C10_1 119.7(2) . . ?
C12_1 C11_1 H11_1 120.1 . . ?
C10_1 C11_1 H11_1 120.1 . . ?
C11_1 C12_1 C13_1 120.2(2) . . ?
C11_1 C12_1 H12_1 119.9 . . ?
C13_1 C12_1 H12_1 119.9 . . ?
C12_1 C13_1 C14_1 119.7(2) . . ?
C12_1 C13_1 H13_1 120.2 . . ?
C14_1 C13_1 H13_1 120.2 . . ?
C13_1 C14_1 C9_1 121.9(2) . . ?
C13_1 C14_1 H14_1 119.1 . . ?
C9_1 C14_1 H14_1 119.1 . . ?
C16_1 C15_1 C20_1 118.4(2) . . ?
C16_1 C15_1 C1_1 120.7(2) . . ?
C20_1 C15_1 C1_1 120.8(2) . . ?
C17_1 C16_1 C15_1 120.9(2) . . ?
C17_1 C16_1 H16_1 119.6 . . ?
C15_1 C16_1 H16_1 119.6 . . ?
C18_1 C17_1 C16_1 120.2(2) . . ?
C18_1 C17_1 H17_1 119.9 . . ?
C16_1 C17_1 H17_1 119.9 . . ?
C17_1 C18_1 C19_1 119.5(2) . . ?
C17_1 C18_1 H18_1 120.3 . . ?
C19_1 C18_1 H18_1 120.3 . . ?
C18_1 C19_1 C20_1 120.6(2) . . ?
C18_1 C19_1 H19_1 119.7 . . ?
C20_1 C19_1 H19_1 119.7 . . ?
C23_1 C24_1 C25_1 120.1(2) . . ?
C23_1 C24_1 H24_1 119.9 . . ?
C25_1 C24_1 H24_1 119.9 . . ?
C19_1 C20_1 C15_1 120.4(2) . . ?
C19_1 C20_1 H20_1 119.8 . . ?
C15_1 C20_1 H20_1 119.8 . . ?
C24_1 C25_1 C26_1 119.8(3) . . ?
C24_1 C25_1 H25_1 120.1 . . ?
C26_1 C25_1 H25_1 120.1 . . ?
C26_1 C21_1 C22_1 118.4(2) . . ?
C26_1 C21_1 C2_1 121.11(19) . . ?
C22_1 C21_1 C2_1 120.5(2) . . ?
C25_1 C26_1 C21_1 121.1(2) . . ?
C25_1 C26_1 H26_1 119.4 . . ?
C21_1 C26_1 H26_1 119.4 . . ?
C23_1 C22_1 C21_1 120.1(2) . . ?
C23_1 C22_1 H22_1 120.0 . . ?
C21_1 C22_1 H22_1 120.0 . . ?
C24_1 C23_1 C22_1 120.5(2) . . ?
C24_1 C23_1 H23_1 119.8 . . ?
C22_1 C23_1 H23_1 119.8 . . ?
C3_1 C4_1 C5_1 119.2(2) . . ?
C3_1 C4_1 H4_1 120.4 . . ?
C5_1 C4_1 H4_1 120.4 . . ?
C6_1 C5_1 C4_1 120.5(2) . . ?
C6_1 C5_1 H5_1 119.8 . . ?
C4_1 C5_1 H5_1 119.8 . . ?
C5_1 C6_1 C7_1 120.2(2) . . ?
C5_1 C6_1 H6_1 119.9 . . ?
C7_1 C6_1 H6_1 119.9 . . ?
C8_1 C7_1 C6_1 120.0(2) . . ?
C8_1 C7_1 H7_1 120.0 . . ?
C6_1 C7_1 H7_1 120.0 . . ?
C7_1 C8_1 C3_1 118.9(2) . . ?
C7_1 C8_1 B1_1 134.1(2) . . ?
C3_1 C8_1 B1_1 107.02(19) . . ?
C14_1 C9_1 C10_1 116.9(2) . . ?
C14_1 C9_1 B1_1 121.2(2) . . ?
C10_1 C9_1 B1_1 122.0(2) . . ?
C11_1 C10_1 C9_1 121.6(2) . . ?
C11_1 C10_1 H10_1 119.2 . . ?
C9_1 C10_1 H10_1 119.2 . . ?
C2_2 C1_2 C3_2 119.9(3) . 3_756 ?
C2_2 C1_2 H1_2 120.0 . . ?
C3_2 C1_2 H1_2 120.0 3_756 . ?
C1_2 C2_2 C3_2 120.5(2) . . ?
C1_2 C2_2 H2_2 119.7 . . ?
C3_2 C2_2 H2_2 119.7 . . ?
C2_2 C3_2 C1_2 119.6(3) . 3_756 ?
C2_2 C3_2 H3_2 120.2 . . ?
C1_2 C3_2 H3_2 120.2 3_756 . ?
C2_3 C1_3 C6_3 120.0 . . ?
C2_3 C1_3 H1_3 120.0 . . ?
C6_3 C1_3 H1_3 120.0 . . ?
C3_3 C2_3 C1_3 120.0 . . ?
C3_3 C2_3 H2_3 120.0 . . ?
C1_3 C2_3 H2_3 120.0 . . ?
C2_3 C3_3 C4_3 120.0 . . ?
C2_3 C3_3 H3_3 120.0 . . ?
C4_3 C3_3 H3_3 120.0 . . ?
C3_3 C4_3 C5_3 120.0 . . ?
C3_3 C4_3 H4_3 120.0 . . ?
C5_3 C4_3 H4_3 120.0 . . ?
C6_3 C5_3 C4_3 120.0 . . ?
C6_3 C5_3 H5_3 120.0 . . ?
C4_3 C5_3 H5_3 120.0 . . ?
C5_3 C6_3 C1_3 120.0 . . ?
C5_3 C6_3 H6_3 120.0 . . ?
C1_3 C6_3 H6_3 120.0 . . ?
C2_4 C1_4 C6_4 120.0 . . ?
C2_4 C1_4 H1_4 120.0 . . ?
C6_4 C1_4 H1_4 120.0 . . ?
C1_4 C2_4 C3_4 120.0 . . ?
C1_4 C2_4 H2_4 120.0 . . ?
C3_4 C2_4 H2_4 120.0 . . ?
C4_4 C3_4 C2_4 120.0 . . ?
C4_4 C3_4 H3_4 120.0 . . ?
C2_4 C3_4 H3_4 120.0 . . ?
C3_4 C4_4 C5_4 120.0 . . ?
C3_4 C4_4 H4_4 120.0 . . ?
C5_4 C4_4 H4_4 120.0 . . ?
C6_4 C5_4 C4_4 120.0 . . ?
C6_4 C5_4 H5_4 120.0 . . ?
C4_4 C5_4 H5_4 120.0 . . ?
C5_4 C6_4 C1_4 120.0 . . ?
C5_4 C6_4 H6_4 120.0 . . ?
C1_4 C6_4 H6_4 120.0 . . ?

loop_
_geom_bond_atom_site_label_1
_geom_bond_atom_site_label_2
_geom_bond_distance
_geom_bond_site_symmetry_2
_geom_bond_publ_flag
C1_1 C2_1 1.375(3) . ?
C1_1 C15_1 1.483(3) . ?
C1_1 B1_1 1.558(3) . ?
B1_1 C9_1 1.537(3) . ?
B1_1 C8_1 1.562(3) . ?
C2_1 C21_1 1.483(3) . ?
C2_1 C3_1 1.503(3) . ?
C3_1 C4_1 1.377(3) . ?
C3_1 C8_1 1.416(3) . ?
C11_1 C12_1 1.387(4) . ?
C11_1 C10_1 1.390(3) . ?
C11_1 H11_1 0.9500 . ?
C12_1 C13_1 1.388(4) . ?
C12_1 H12_1 0.9500 . ?
C13_1 C14_1 1.388(3) . ?
C13_1 H13_1 0.9500 . ?
C14_1 C9_1 1.403(3) . ?
C14_1 H14_1 0.9500 . ?
C15_1 C16_1 1.394(3) . ?
C15_1 C20_1 1.397(3) . ?
C16_1 C17_1 1.388(3) . ?
C16_1 H16_1 0.9500 . ?
C17_1 C18_1 1.385(4) . ?
C17_1 H17_1 0.9500 . ?
C18_1 C19_1 1.385(4) . ?
C18_1 H18_1 0.9500 . ?
C19_1 C20_1 1.388(3) . ?
C19_1 H19_1 0.9500 . ?
C24_1 C23_1 1.377(4) . ?
C24_1 C25_1 1.383(4) . ?
C24_1 H24_1 0.9500 . ?
C20_1 H20_1 0.9500 . ?
C25_1 C26_1 1.384(3) . ?
C25_1 H25_1 0.9500 . ?
C21_1 C26_1 1.393(3) . ?
C21_1 C22_1 1.403(3) . ?
C26_1 H26_1 0.9500 . ?
C22_1 C23_1 1.391(3) . ?
C22_1 H22_1 0.9500 . ?
C23_1 H23_1 0.9500 . ?
C4_1 C5_1 1.401(3) . ?
C4_1 H4_1 0.9500 . ?
C5_1 C6_1 1.380(4) . ?
C5_1 H5_1 0.9500 . ?
C6_1 C7_1 1.405(3) . ?
C6_1 H6_1 0.9500 . ?
C7_1 C8_1 1.385(3) . ?
C7_1 H7_1 0.9500 . ?
C9_1 C10_1 1.410(3) . ?
C10_1 H10_1 0.9500 . ?
C1_2 C2_2 1.378(4) . ?
C1_2 C3_2 1.386(4) 3_756 ?
C1_2 H1_2 0.9500 . ?
C2_2 C3_2 1.383(4) . ?
C2_2 H2_2 0.9500 . ?
C3_2 H3_2 0.9500 . ?
C1_3 C2_3 1.3900 . ?
C1_3 C6_3 1.3900 . ?
C1_3 H1_3 0.9500 . ?
C2_3 C3_3 1.3900 . ?
C2_3 H2_3 0.9500 . ?
C3_3 C4_3 1.3900 . ?
C3_3 H3_3 0.9500 . ?
C4_3 C5_3 1.3900 . ?
C4_3 H4_3 0.9500 . ?
C5_3 C6_3 1.3900 . ?
C5_3 H5_3 0.9500 . ?
C6_3 H6_3 0.9500 . ?
C1_4 C2_4 1.3900 . ?
C1_4 C6_4 1.3900 . ?
C1_4 H1_4 0.9500 . ?
C2_4 C3_4 1.3900 . ?
C2_4 H2_4 0.9500 . ?
C3_4 C4_4 1.3900 . ?
C3_4 H3_4 0.9500 . ?
C4_4 C5_4 1.3900 . ?
C4_4 H4_4 0.9500 . ?
C5_4 C6_4 1.3900 . ?
C5_4 H5_4 0.9500 . ?
C6_4 H6_4 0.9500 . ?

loop_
_geom_torsion_atom_site_label_1
_geom_torsion_atom_site_label_2
_geom_torsion_atom_site_label_3
_geom_torsion_atom_site_label_4
_geom_torsion
_geom_torsion_site_symmetry_1
_geom_torsion_site_symmetry_2
_geom_torsion_site_symmetry_3
_geom_torsion_site_symmetry_4
_geom_torsion_publ_flag
C2_1 C1_1 B1_1 C9_1 179.1(2) . . . . ?
C15_1 C1_1 B1_1 C9_1 -2.7(4) . . . . ?
C2_1 C1_1 B1_1 C8_1 -1.3(2) . . . . ?
C15_1 C1_1 B1_1 C8_1 176.9(2) . . . . ?
C15_1 C1_1 C2_1 C21_1 4.5(4) . . . . ?
B1_1 C1_1 C2_1 C21_1 -177.3(2) . . . . ?
C15_1 C1_1 C2_1 C3_1 -177.5(2) . . . . ?
B1_1 C1_1 C2_1 C3_1 0.8(2) . . . . ?
C1_1 C2_1 C3_1 C4_1 -178.5(2) . . . . ?
C21_1 C2_1 C3_1 C4_1 -0.3(4) . . . . ?
C1_1 C2_1 C3_1 C8_1 0.1(3) . . . . ?
C21_1 C2_1 C3_1 C8_1 178.33(19) . . . . ?
C10_1 C11_1 C12_1 C13_1 0.0(3) . . . . ?
C11_1 C12_1 C13_1 C14_1 -1.4(4) . . . . ?
C12_1 C13_1 C14_1 C9_1 1.4(3) . . . . ?
C2_1 C1_1 C15_1 C16_1 63.5(3) . . . . ?
B1_1 C1_1 C15_1 C16_1 -114.5(3) . . . . ?
C2_1 C1_1 C15_1 C20_1 -119.6(3) . . . . ?
B1_1 C1_1 C15_1 C20_1 62.4(3) . . . . ?
C20_1 C15_1 C16_1 C17_1 0.3(3) . . . . ?
C1_1 C15_1 C16_1 C17_1 177.3(2) . . . . ?
C15_1 C16_1 C17_1 C18_1 0.0(3) . . . . ?
C16_1 C17_1 C18_1 C19_1 0.2(3) . . . . ?
C17_1 C18_1 C19_1 C20_1 -0.7(4) . . . . ?
C18_1 C19_1 C20_1 C15_1 1.0(3) . . . . ?
C16_1 C15_1 C20_1 C19_1 -0.8(3) . . . . ?
C1_1 C15_1 C20_1 C19_1 -177.8(2) . . . . ?
C23_1 C24_1 C25_1 C26_1 0.0(4) . . . . ?
C1_1 C2_1 C21_1 C26_1 -135.9(3) . . . . ?
C3_1 C2_1 C21_1 C26_1 46.2(3) . . . . ?
C1_1 C2_1 C21_1 C22_1 45.7(3) . . . . ?
C3_1 C2_1 C21_1 C22_1 -132.1(2) . . . . ?
C24_1 C25_1 C26_1 C21_1 0.6(4) . . . . ?
C22_1 C21_1 C26_1 C25_1 -0.7(4) . . . . ?
C2_1 C21_1 C26_1 C25_1 -179.0(2) . . . . ?
C26_1 C21_1 C22_1 C23_1 0.1(3) . . . . ?
C2_1 C21_1 C22_1 C23_1 178.5(2) . . . . ?
C25_1 C24_1 C23_1 C22_1 -0.6(4) . . . . ?
C21_1 C22_1 C23_1 C24_1 0.5(4) . . . . ?
C8_1 C3_1 C4_1 C5_1 1.9(3) . . . . ?
C2_1 C3_1 C4_1 C5_1 -179.6(2) . . . . ?
C3_1 C4_1 C5_1 C6_1 -1.2(4) . . . . ?
C4_1 C5_1 C6_1 C7_1 0.3(4) . . . . ?
C5_1 C6_1 C7_1 C8_1 0.0(4) . . . . ?
C6_1 C7_1 C8_1 C3_1 0.6(3) . . . . ?
C6_1 C7_1 C8_1 B1_1 -178.6(2) . . . . ?
C4_1 C3_1 C8_1 C7_1 -1.6(3) . . . . ?
C2_1 C3_1 C8_1 C7_1 179.6(2) . . . . ?
C4_1 C3_1 C8_1 B1_1 177.8(2) . . . . ?
C2_1 C3_1 C8_1 B1_1 -1.0(2) . . . . ?
C9_1 B1_1 C8_1 C7_1 0.2(4) . . . . ?
C1_1 B1_1 C8_1 C7_1 -179.4(2) . . . . ?
C9_1 B1_1 C8_1 C3_1 -179.0(2) . . . . ?
C1_1 B1_1 C8_1 C3_1 1.4(2) . . . . ?
C13_1 C14_1 C9_1 C10_1 0.0(3) . . . . ?
C13_1 C14_1 C9_1 B1_1 -178.5(2) . . . . ?
C1_1 B1_1 C9_1 C14_1 -148.8(2) . . . . ?
C8_1 B1_1 C9_1 C14_1 31.7(3) . . . . ?
C1_1 B1_1 C9_1 C10_1 32.7(3) . . . . ?
C8_1 B1_1 C9_1 C10_1 -146.7(2) . . . . ?
C12_1 C11_1 C10_1 C9_1 1.5(3) . . . . ?
C14_1 C9_1 C10_1 C11_1 -1.5(3) . . . . ?
B1_1 C9_1 C10_1 C11_1 177.0(2) . . . . ?
C3_2 C1_2 C2_2 C3_2 0.1(5) 3_756 . . . ?
C1_2 C2_2 C3_2 C1_2 -0.1(4) . . . 3_756 ?
C6_3 C1_3 C2_3 C3_3 0.0 . . . . ?
C1_3 C2_3 C3_3 C4_3 0.0 . . . . ?
C2_3 C3_3 C4_3 C5_3 0.0 . . . . ?
C3_3 C4_3 C5_3 C6_3 0.0 . . . . ?
C4_3 C5_3 C6_3 C1_3 0.0 . . . . ?
C2_3 C1_3 C6_3 C5_3 0.0 . . . . ?
C6_4 C1_4 C2_4 C3_4 0.0 . . . . ?
C1_4 C2_4 C3_4 C4_4 0.0 . . . . ?
C2_4 C3_4 C4_4 C5_4 0.0 . . . . ?
C3_4 C4_4 C5_4 C6_4 0.0 . . . . ?
C4_4 C5_4 C6_4 C1_4 0.0 . . . . ?
C2_4 C1_4 C6_4 C5_4 0.0 . . . . ?
